data_4310880
loop_
_publ_author_name
'Avelino Mart\'in'
'Miguel Mena'
'Adri\'an P\'erez-Redondo'
'Carlos Y\'elamos'

_publ_section_title
;
 Cube-Type Nitrido Complexes Containing Titanium and Alkali/Alkaline-Earth
 Metals
;
_journal_name_full 'Inorganic Chemistry'
_journal_page_first 2491
_journal_page_last 2498
_journal_paper_doi 10.1021/ic035493y
_journal_volume 43
_journal_year 2004
_chemical_compound_source 'synthesis as described'
_chemical_formula_moiety 'C60 H95 N8 Rb1 Ti6'
_chemical_formula_structural 'RB1 TI6 N8 C60 H95'
_chemical_formula_sum 'C60 H95 N8 Rb Ti6'
_chemical_formula_weight 1301.31
_chemical_name_systematic
;
 ?
;
_space_group_IT_number 148
_symmetry_cell_setting trigonal
_symmetry_Int_Tables_number 148
_symmetry_space_group_name_Hall '-R 3'
_symmetry_space_group_name_H-M 'R -3 :H'
_atom_sites_solution_hydrogens geom
_atom_sites_solution_primary direct
_atom_sites_solution_secondary difmap
_audit_conform_dict_location ftp://ftp.iucr.org/pub/cif_core.dic
_audit_conform_dict_name cif_core.dic
_audit_conform_dict_version 2.2
_audit_creation_date 2001-10-26T12:00:26-00:00
_audit_creation_method 'WinGX routine CIF_UPDATE'
_cell_angle_alpha 90
_cell_angle_beta 90
_cell_angle_gamma 120
_cell_formula_units_Z 3
_cell_length_a 18.767(6)
_cell_length_b 18.767(6)
_cell_length_c 15.741(8)
_cell_measurement_reflns_used 25
_cell_measurement_temperature 293(2)
_cell_measurement_theta_max 12
_cell_measurement_theta_min 6
_cell_measurement_wavelength 0.71073
_cell_volume 4801(3)
_computing_cell_refinement 'CAD4 Express (Enraf Nonius, 1994)'
_computing_data_collection 'CAD4 Express (Enraf Nonius, 1994)'
_computing_data_reduction 'XCAD4 (Harms & Wocadlo, 1995)'
_computing_molecular_graphics 'Ortep-3 for Windows (Farrugia, 1997)'
_computing_publication_material 'WinGX publication routines (Farrugia, 1999)'
_computing_structure_refinement 'SHELXL-97 (Sheldrick, 1997)'
_computing_structure_solution 'SHELXS-97 (Sheldrick, 1997)'
_diffrn_ambient_temperature 293(2)
_diffrn_detector 'scintillation LiI'
_diffrn_detector_dtime 1.195
_diffrn_measured_fraction_theta_full 1
_diffrn_measured_fraction_theta_max 1
_diffrn_measurement_device '\k-geometry diffractometer'
_diffrn_measurement_device_type 'Enraf Nonius TurboCAD4'
_diffrn_measurement_method 'non-profiled omega/2theta scans'
_diffrn_orient_matrix_type
;
  x-axis points to radiation source
  the matrix is specified in reciprocal space
;
_diffrn_orient_matrix_UB_11 -0.28547E-1
_diffrn_orient_matrix_UB_12 0.39382E-1
_diffrn_orient_matrix_UB_13 0.32305E-1
_diffrn_orient_matrix_UB_21 -0.00638
_diffrn_orient_matrix_UB_22 -0.32894E-1
_diffrn_orient_matrix_UB_23 0.62189E-1
_diffrn_orient_matrix_UB_31 0.64177E-1
_diffrn_orient_matrix_UB_32 0.14179E-1
_diffrn_orient_matrix_UB_33 0.54053E-1
_diffrn_radiation_monochromator graphite
_diffrn_radiation_probe x-ray
_diffrn_radiation_type MoK\a
_diffrn_radiation_wavelength 0.71073
_diffrn_reflns_av_R_equivalents 0.1061
_diffrn_reflns_av_unetI/netI 0.0735
_diffrn_reflns_limit_h_max 20
_diffrn_reflns_limit_h_min -16
_diffrn_reflns_limit_k_max 20
_diffrn_reflns_limit_k_min -20
_diffrn_reflns_limit_l_max 12
_diffrn_reflns_limit_l_min -17
_diffrn_reflns_number 4665
_diffrn_reflns_theta_full 22.99
_diffrn_reflns_theta_max 22.99
_diffrn_reflns_theta_min 1.8
_diffrn_source 'Enraf Nonius FR590'
_diffrn_standards_decay_% 13
_diffrn_standards_interval_time 60
_diffrn_standards_number 3
_exptl_absorpt_coefficient_mu 1.51
_exptl_absorpt_correction_type none
_exptl_crystal_colour colorless
_exptl_crystal_density_diffrn 1.35
_exptl_crystal_density_method 'not measured'
_exptl_crystal_description prism
_exptl_crystal_F_000 2040
_exptl_crystal_size_max 0.35
_exptl_crystal_size_mid 0.3
_exptl_crystal_size_min 0.25
_refine_diff_density_max 0.514
_refine_diff_density_min -0.293
_refine_diff_density_rms 0.08
_refine_ls_extinction_method none
_refine_ls_goodness_of_fit_ref 1.082
_refine_ls_hydrogen_treatment mixed
_refine_ls_matrix_type full
_refine_ls_number_parameters 178
_refine_ls_number_reflns 1493
_refine_ls_number_restraints 0
_refine_ls_restrained_S_all 1.082
_refine_ls_R_factor_all 0.0497
_refine_ls_R_factor_gt 0.0382
_refine_ls_shift/su_max 0.001
_refine_ls_shift/su_mean 0
_refine_ls_structure_factor_coef Fsqd
_refine_ls_weighting_details 'calc w=1/[\s^2^(Fo^2^)+(0.0236P)^2^+7.2060P] where P=(Fo^2^+2Fc^2^)/3'
_refine_ls_weighting_scheme calc
_refine_ls_wR_factor_gt 0.0919
_refine_ls_wR_factor_ref 0.0975
_reflns_number_gt 1250
_reflns_number_total 1493
_reflns_threshold_expression >2sigma(I)
_cod_data_source_file ic035493ysi20031230_055534_2.cif
_cod_data_source_block 9
_cod_original_sg_symbol_H-M 'R -3'
_cod_database_code 4310880

loop_
_symmetry_equiv_pos_as_xyz
'x, y, z'
'-y, x-y, z'
'-x+y, -x, z'
'x+2/3, y+1/3, z+1/3'
'-y+2/3, x-y+1/3, z+1/3'
'-x+y+2/3, -x+1/3, z+1/3'
'x+1/3, y+2/3, z+2/3'
'-y+1/3, x-y+2/3, z+2/3'
'-x+y+1/3, -x+2/3, z+2/3'
'-x, -y, -z'
'y, -x+y, -z'
'x-y, x, -z'
'-x+2/3, -y+1/3, -z+1/3'
'y+2/3, -x+y+1/3, -z+1/3'
'x-y+2/3, x+1/3, -z+1/3'
'-x+1/3, -y+2/3, -z+2/3'
'y+1/3, -x+y+2/3, -z+2/3'
'x-y+1/3, x+2/3, -z+2/3'

loop_
_atom_site_label
_atom_site_type_symbol
_atom_site_fract_x
_atom_site_fract_y
_atom_site_fract_z
_atom_site_U_iso_or_equiv
_atom_site_adp_type
_atom_site_occupancy
_atom_site_symmetry_multiplicity
_atom_site_calc_flag
_atom_site_refinement_flags
_atom_site_disorder_assembly
_atom_site_disorder_group
C11 C 0.8053(2) 0.8456(2) 0.3212(2) 0.0433(9) Uani 1 1 d . . .
C12 C 0.8020(2) 0.7948(2) 0.2540(2) 0.0421(9) Uani 1 1 d . . .
C13 C 0.7725(2) 0.8161(2) 0.1814(2) 0.0442(9) Uani 1 1 d . . .
C14 C 0.7576(2) 0.8803(2) 0.2043(2) 0.0463(9) Uani 1 1 d . . .
C15 C 0.7781(2) 0.8980(2) 0.2905(2) 0.0461(9) Uani 1 1 d . . .
C16 C 0.8341(4) 0.8436(5) 0.4104(3) 0.0731(16) Uani 1 1 d . . .
C17 C 0.8201(4) 0.7263(3) 0.2580(4) 0.0637(13) Uani 1 1 d . . .
C18 C 0.7598(4) 0.7766(4) 0.0956(4) 0.0750(16) Uani 1 1 d . . .
C19 C 0.7230(4) 0.9184(4) 0.1459(4) 0.0756(15) Uani 1 1 d . . .
C20 C 0.7669(4) 0.9588(4) 0.3432(4) 0.0740(16) Uani 1 1 d . . .
N1 N 1 1 0.2852(2) 0.0313(11) Uani 1 3 d S . .
N2 N 0.96866(19) 0.8956(2) 0.16067(18) 0.0360(7) Uani 1 1 d . . .
Rb1 Rb 1 1 0 0.0562(3) Uani 1 6 d S . .
Ti1 Ti 0.90316(3) 0.93254(3) 0.21912(3) 0.0319(2) Uani 1 1 d . . .
H2 H 0.960(3) 0.858(3) 0.147(3) 0.034(15) Uiso 0.83 1 d P . .
H16A H 0.877(4) 0.828(4) 0.406(4) 0.12(2) Uiso 1 1 d . . .
H16B H 0.797(4) 0.797(4) 0.439(4) 0.14(3) Uiso 1 1 d . . .
H16C H 0.817(4) 0.865(4) 0.432(4) 0.08(2) Uiso 1 1 d . . .
H17A H 0.842(3) 0.722(3) 0.299(3) 0.09(2) Uiso 1 1 d . . .
H17B H 0.773(3) 0.672(3) 0.257(3) 0.084(16) Uiso 1 1 d . . .
H17C H 0.857(3) 0.725(3) 0.224(3) 0.090(18) Uiso 1 1 d . . .
H18A H 0.787(3) 0.742(3) 0.087(3) 0.11(2) Uiso 1 1 d . . .
H18B H 0.702(4) 0.732(4) 0.086(4) 0.16(3) Uiso 1 1 d . . .
H18C H 0.764(4) 0.803(4) 0.059(4) 0.13(3) Uiso 1 1 d . . .
H19A H 0.670(5) 0.896(4) 0.148(4) 0.13(3) Uiso 1 1 d . . .
H19B H 0.746(5) 0.935(4) 0.085(6) 0.19(3) Uiso 1 1 d . . .
H19C H 0.723(3) 0.959(3) 0.173(3) 0.077(18) Uiso 1 1 d . . .
H20A H 0.758(3) 0.995(4) 0.309(4) 0.11(2) Uiso 1 1 d . . .
H20B H 0.810(3) 0.986(3) 0.381(4) 0.10(2) Uiso 1 1 d . . .
H20C H 0.724(4) 0.934(3) 0.376(4) 0.11(2) Uiso 1 1 d . . .

loop_
_atom_site_aniso_label
_atom_site_aniso_U_11
_atom_site_aniso_U_22
_atom_site_aniso_U_33
_atom_site_aniso_U_23
_atom_site_aniso_U_13
_atom_site_aniso_U_12
C11 0.037(2) 0.045(2) 0.0324(18) 0.0016(15) 0.0099(15) 0.0086(18)
C12 0.035(2) 0.037(2) 0.041(2) 0.0048(15) 0.0075(15) 0.0083(17)
C13 0.034(2) 0.046(2) 0.040(2) -0.0046(16) -0.0027(15) 0.0114(18)
C14 0.0261(19) 0.047(2) 0.058(2) 0.0072(18) 0.0021(16) 0.0121(18)
C15 0.034(2) 0.044(2) 0.053(2) 0.0019(17) 0.0149(16) 0.0145(18)
C16 0.086(4) 0.094(4) 0.031(2) 0.013(2) 0.013(2) 0.039(4)
C17 0.070(4) 0.044(3) 0.076(3) 0.013(2) 0.007(3) 0.027(3)
C18 0.076(4) 0.073(4) 0.057(3) -0.017(3) -0.017(3) 0.024(3)
C19 0.054(3) 0.087(4) 0.091(4) 0.011(3) -0.011(3) 0.039(3)
C20 0.066(4) 0.061(3) 0.086(4) -0.011(3) 0.028(3) 0.026(3)
N1 0.0390(17) 0.0390(17) 0.016(2) 0 0 0.0195(9)
N2 0.0441(18) 0.0334(19) 0.0302(16) -0.0032(14) 0.0003(12) 0.0192(15)
Rb1 0.0716(5) 0.0716(5) 0.0253(5) 0 0 0.0358(2)
Ti1 0.0310(4) 0.0343(4) 0.0280(4) 0.0003(2) 0.0017(2) 0.0144(3)

loop_
_atom_type_symbol
_atom_type_description
_atom_type_scat_dispersion_real
_atom_type_scat_dispersion_imag
_atom_type_scat_source
C C 0.0033 0.0016 'International Tables Vol C Tables 4.2.6.8 and 6.1.1.4'
H H 0 0 'International Tables Vol C Tables 4.2.6.8 and 6.1.1.4'
N N 0.0061 0.0033 'International Tables Vol C Tables 4.2.6.8 and 6.1.1.4'
Rb Rb -0.9393 2.9676 'International Tables Vol C Tables 4.2.6.8 and 6.1.1.4'
Ti Ti 0.2776 0.4457 'International Tables Vol C Tables 4.2.6.8 and 6.1.1.4'

loop_
_geom_angle_atom_site_label_1
_geom_angle_atom_site_label_2
_geom_angle_atom_site_label_3
_geom_angle
_geom_angle_site_symmetry_1
_geom_angle_site_symmetry_3
_geom_angle_publ_flag
C15 C11 C12 108.1(3) . . ?
C15 C11 C16 126.6(4) . . ?
C12 C11 C16 125.3(5) . . ?
C15 C11 Ti1 73.3(2) . . ?
C12 C11 Ti1 73.32(19) . . ?
C16 C11 Ti1 118.9(3) . . ?
C11 C12 C13 107.8(3) . . ?
C11 C12 C17 127.2(4) . . ?
C13 C12 C17 124.9(4) . . ?
C11 C12 Ti1 72.3(2) . . ?
C13 C12 Ti1 73.7(2) . . ?
C17 C12 Ti1 123.1(3) . . ?
C14 C13 C12 108.0(3) . . ?
C14 C13 C18 127.0(4) . . ?
C12 C13 C18 125.0(4) . . ?
C14 C13 Ti1 73.1(2) . . ?
C12 C13 Ti1 72.03(19) . . ?
C18 C13 Ti1 120.5(3) . . ?
C15 C14 C13 107.5(3) . . ?
C15 C14 C19 127.8(4) . . ?
C13 C14 C19 124.6(4) . . ?
C15 C14 Ti1 71.95(19) . . ?
C13 C14 Ti1 72.8(2) . . ?
C19 C14 Ti1 122.7(3) . . ?
C11 C15 C14 108.6(3) . . ?
C11 C15 C20 125.4(4) . . ?
C14 C15 C20 125.9(4) . . ?
C11 C15 Ti1 72.40(19) . . ?
C14 C15 Ti1 74.0(2) . . ?
C20 C15 Ti1 123.0(3) . . ?
Ti1 N1 Ti1 93.42(14) . 3_675 ?
Ti1 N1 Ti1 93.42(14) . 2_765 ?
Ti1 N1 Ti1 93.42(14) 3_675 2_765 ?
Ti1 N2 Ti1 93.66(15) 2_765 . ?
Ti1 N2 Rb1 96.94(12) 2_765 . ?
Ti1 N2 Rb1 96.74(12) . . ?
N2 Rb1 N2 180 2_765 11_565 ?
N2 Rb1 N2 58.82(11) 2_765 3_675 ?
N2 Rb1 N2 121.18(11) 11_565 3_675 ?
N2 Rb1 N2 121.18(11) 2_765 10_775 ?
N2 Rb1 N2 58.82(11) 11_565 10_775 ?
N2 Rb1 N2 121.18(11) 3_675 10_775 ?
N2 Rb1 N2 58.82(11) 2_765 . ?
N2 Rb1 N2 121.18(11) 11_565 . ?
N2 Rb1 N2 58.82(11) 3_675 . ?
N2 Rb1 N2 180 10_775 . ?
N2 Rb1 N2 121.18(11) 2_765 12_655 ?
N2 Rb1 N2 58.82(11) 11_565 12_655 ?
N2 Rb1 N2 180 3_675 12_655 ?
N2 Rb1 N2 58.82(11) 10_775 12_655 ?
N2 Rb1 N2 121.18(11) . 12_655 ?
N2 Rb1 Ti1 29.89(6) 2_765 3_675 ?
N2 Rb1 Ti1 150.11(6) 11_565 3_675 ?
N2 Rb1 Ti1 30.06(6) 3_675 3_675 ?
N2 Rb1 Ti1 120.38(7) 10_775 3_675 ?
N2 Rb1 Ti1 59.62(7) . 3_675 ?
N2 Rb1 Ti1 149.94(6) 12_655 3_675 ?
N2 Rb1 Ti1 150.11(6) 2_765 12_655 ?
N2 Rb1 Ti1 29.89(6) 11_565 12_655 ?
N2 Rb1 Ti1 149.94(6) 3_675 12_655 ?
N2 Rb1 Ti1 59.62(7) 10_775 12_655 ?
N2 Rb1 Ti1 120.38(7) . 12_655 ?
N2 Rb1 Ti1 30.06(6) 12_655 12_655 ?
Ti1 Rb1 Ti1 180 3_675 12_655 ?
N2 Rb1 Ti1 149.94(6) 2_765 11_565 ?
N2 Rb1 Ti1 30.06(6) 11_565 11_565 ?
N2 Rb1 Ti1 120.38(7) 3_675 11_565 ?
N2 Rb1 Ti1 29.89(6) 10_775 11_565 ?
N2 Rb1 Ti1 150.11(6) . 11_565 ?
N2 Rb1 Ti1 59.62(7) 12_655 11_565 ?
Ti1 Rb1 Ti1 136.93(3) 3_675 11_565 ?
Ti1 Rb1 Ti1 43.07(3) 12_655 11_565 ?
N2 Rb1 Ti1 30.06(6) 2_765 2_765 ?
N2 Rb1 Ti1 149.94(6) 11_565 2_765 ?
N2 Rb1 Ti1 59.62(7) 3_675 2_765 ?
N2 Rb1 Ti1 150.11(6) 10_775 2_765 ?
N2 Rb1 Ti1 29.89(6) . 2_765 ?
N2 Rb1 Ti1 120.38(7) 12_655 2_765 ?
Ti1 Rb1 Ti1 43.07(3) 3_675 2_765 ?
Ti1 Rb1 Ti1 136.93(3) 12_655 2_765 ?
Ti1 Rb1 Ti1 180.000(19) 11_565 2_765 ?
N2 Rb1 Ti1 59.62(7) 2_765 . ?
N2 Rb1 Ti1 120.38(7) 11_565 . ?
N2 Rb1 Ti1 29.89(6) 3_675 . ?
N2 Rb1 Ti1 149.94(6) 10_775 . ?
N2 Rb1 Ti1 30.06(6) . . ?
N2 Rb1 Ti1 150.11(6) 12_655 . ?
Ti1 Rb1 Ti1 43.07(3) 3_675 . ?
Ti1 Rb1 Ti1 136.93(3) 12_655 . ?
Ti1 Rb1 Ti1 136.93(3) 11_565 . ?
Ti1 Rb1 Ti1 43.07(3) 2_765 . ?
N2 Rb1 Ti1 120.38(7) 2_765 10_775 ?
N2 Rb1 Ti1 59.62(7) 11_565 10_775 ?
N2 Rb1 Ti1 150.11(6) 3_675 10_775 ?
N2 Rb1 Ti1 30.06(6) 10_775 10_775 ?
N2 Rb1 Ti1 149.94(6) . 10_775 ?
N2 Rb1 Ti1 29.89(6) 12_655 10_775 ?
Ti1 Rb1 Ti1 136.93(3) 3_675 10_775 ?
Ti1 Rb1 Ti1 43.07(3) 12_655 10_775 ?
Ti1 Rb1 Ti1 43.07(3) 11_565 10_775 ?
Ti1 Rb1 Ti1 136.93(3) 2_765 10_775 ?
Ti1 Rb1 Ti1 180.00(2) . 10_775 ?
N2 Ti1 N1 86.35(12) 3_675 . ?
N2 Ti1 N2 103.77(19) 3_675 . ?
N1 Ti1 N2 86.10(12) . . ?
N2 Ti1 C11 135.93(14) 3_675 . ?
N1 Ti1 C11 103.83(14) . . ?
N2 Ti1 C11 119.44(14) . . ?
N2 Ti1 C15 102.20(14) 3_675 . ?
N1 Ti1 C15 113.76(13) . . ?
N2 Ti1 C15 148.14(14) . . ?
C11 Ti1 C15 34.30(13) . . ?
N2 Ti1 C12 146.71(14) 3_675 . ?
N1 Ti1 C12 124.63(12) . . ?
N2 Ti1 C12 91.43(13) . . ?
C11 Ti1 C12 34.37(12) . . ?
C15 Ti1 C12 56.93(13) . . ?
N2 Ti1 C13 113.56(13) 3_675 . ?
N1 Ti1 C13 158.73(12) . . ?
N2 Ti1 C13 95.75(14) . . ?
C11 Ti1 C13 56.94(12) . . ?
C15 Ti1 C13 56.66(13) . . ?
C12 Ti1 C13 34.32(12) . . ?
N2 Ti1 C14 90.88(14) 3_675 . ?
N1 Ti1 C14 145.88(12) . . ?
N2 Ti1 C14 127.38(14) . . ?
C11 Ti1 C14 56.95(13) . . ?
C15 Ti1 C14 34.09(13) . . ?
C12 Ti1 C14 56.97(13) . . ?
C13 Ti1 C14 34.12(13) . . ?
N2 Ti1 Ti1 43.30(10) 3_675 3_675 ?
N1 Ti1 Ti1 43.29(7) . 3_675 ?
N2 Ti1 Ti1 93.19(10) . 3_675 ?
C11 Ti1 Ti1 134.18(9) . 3_675 ?
C15 Ti1 Ti1 118.45(10) . 3_675 ?
C12 Ti1 Ti1 166.53(8) . 3_675 ?
C13 Ti1 Ti1 156.77(9) . 3_675 ?
C14 Ti1 Ti1 127.74(9) . 3_675 ?
N2 Ti1 Ti1 93.39(10) 3_675 2_765 ?
N1 Ti1 Ti1 43.29(7) . 2_765 ?
N2 Ti1 Ti1 43.05(10) . 2_765 ?
C11 Ti1 Ti1 123.50(10) . 2_765 ?
C15 Ti1 Ti1 151.73(10) . 2_765 ?
C12 Ti1 Ti1 117.10(10) . 2_765 ?
C13 Ti1 Ti1 136.55(10) . 2_765 ?
C14 Ti1 Ti1 170.31(10) . 2_765 ?
Ti1 Ti1 Ti1 60 3_675 2_765 ?
N2 Ti1 Rb1 53.17(9) 3_675 . ?
N1 Ti1 Rb1 97.73(10) . . ?
N2 Ti1 Rb1 53.20(9) . . ?
C11 Ti1 Rb1 156.82(9) . . ?
C15 Ti1 Rb1 139.42(10) . . ?
C12 Ti1 Rb1 123.91(8) . . ?
C13 Ti1 Rb1 100.31(9) . . ?
C14 Ti1 Rb1 107.65(9) . . ?
Ti1 Ti1 Rb1 68.467(13) 3_675 . ?
Ti1 Ti1 Rb1 68.467(13) 2_765 . ?

loop_
_geom_bond_atom_site_label_1
_geom_bond_atom_site_label_2
_geom_bond_distance
_geom_bond_site_symmetry_2
_geom_bond_publ_flag
C11 C15 1.401(5) . ?
C11 C12 1.405(5) . ?
C11 C16 1.513(6) . ?
C11 Ti1 2.371(3) . ?
C12 C13 1.413(5) . ?
C12 C17 1.485(6) . ?
C12 Ti1 2.384(3) . ?
C13 C14 1.412(5) . ?
C13 C18 1.502(6) . ?
C13 Ti1 2.405(3) . ?
C14 C15 1.404(5) . ?
C14 C19 1.498(6) . ?
C14 Ti1 2.408(3) . ?
C15 C20 1.506(6) . ?
C15 Ti1 2.382(3) . ?
N1 Ti1 1.920(2) . ?
N1 Ti1 1.920(2) 3_675 ?
N1 Ti1 1.920(2) 2_765 ?
N2 Ti1 1.912(3) 2_765 ?
N2 Ti1 1.921(3) . ?
N2 Rb1 3.070(3) . ?
Rb1 N2 3.070(3) 2_765 ?
Rb1 N2 3.070(3) 11_565 ?
Rb1 N2 3.070(3) 3_675 ?
Rb1 N2 3.070(3) 10_775 ?
Rb1 N2 3.070(3) 12_655 ?
Rb1 Ti1 3.8082(17) 3_675 ?
Rb1 Ti1 3.8082(17) 12_655 ?
Rb1 Ti1 3.8082(17) 11_565 ?
Rb1 Ti1 3.8082(17) 2_765 ?
Rb1 Ti1 3.8082(17) . ?
Rb1 Ti1 3.8082(17) 10_775 ?
Ti1 N2 1.912(3) 3_675 ?
Ti1 Ti1 2.7954(13) 3_675 ?
Ti1 Ti1 2.7954(13) 2_765 ?
